data_7012373
loop_
_publ_author_name
'Evans, David J.'
'Hill, Michael S.'
'Hitchcock, Peter B.'

_publ_section_title
;
 Tuning low-coordinate metal environments: high spin d5--d7 complexes
 supported by bis(phosphinimino)methyl ligation
;
_journal_issue 4
_journal_name_full 'Dalton Transactions'
_journal_page_first 570
_journal_paper_doi 10.1039/b210467a
_journal_year 2003
_chemical_compound_source 'synthesis as described'
_chemical_formula_moiety 'C51 H61 Cl2 Fe Li N2 O2 P2'
_chemical_formula_sum 'C51 H61 Cl2 Fe Li N2 O2 P2'
_chemical_formula_weight 929.65
_chemical_name_common
;
[(MesNPPh2CHPPh2NMes)FeCl2Li(thf)(ET2O)]
;
_space_group_IT_number 2
_symmetry_cell_setting triclinic
_symmetry_Int_Tables_number 2
_symmetry_space_group_name_Hall '-P 1'
_symmetry_space_group_name_H-M 'P -1'
_atom_sites_solution_hydrogens geom
_atom_sites_solution_primary direct
_atom_sites_solution_secondary difmap
_audit_conform_dict_location ftp://ftp.iucr.org/cifdics/cif_core.dic
_audit_conform_dict_name cif_core.dic
_audit_conform_dict_version 2.1
_audit_creation_date 2001-09-17T16:41:47-00:00
_audit_creation_method 'WinGX routine CIF_UPDATE'
_cell_angle_alpha 91.262(6)
_cell_angle_beta 101.066(4)
_cell_angle_gamma 117.249(5)
_cell_formula_units_Z 2
_cell_length_a 12.8140(12)
_cell_length_b 13.1172(7)
_cell_length_c 16.2526(16)
_cell_measurement_reflns_used 11086
_cell_measurement_temperature 173(2)
_cell_measurement_theta_max 21.967
_cell_measurement_theta_min 3.705
_cell_measurement_wavelength 0.71073
_cell_volume 2364.5(4)
_computing_cell_refinement 'HKL Scalepack (Otwinowski & Minor 1997)'
_computing_data_reduction 'HKL Denzo and Scalepack (Otwinowski & Minor 1997)'
_computing_molecular_graphics 'Ortep-3 for Windows (Farrugia, 1997)'
_computing_publication_material 'WinGX publication routines (Farrugia, 1999)'
_computing_structure_refinement 'SHELXL-97 (Sheldrick, 1997)'
_computing_structure_solution 'SHELXS-97 (Sheldrick, 1997)'
_diffrn_ambient_temperature 173(2)
_diffrn_measured_fraction_theta_full 0.99
_diffrn_measured_fraction_theta_max 0.99
_diffrn_measurement_device KappaCCD
_diffrn_measurement_method CCD
_diffrn_radiation_monochromator graphite
_diffrn_radiation_probe x-ray
_diffrn_radiation_type MoK\a
_diffrn_radiation_wavelength 0.71073
_diffrn_reflns_av_R_equivalents 0.0655
_diffrn_reflns_av_unetI/netI 0.0888
_diffrn_reflns_limit_h_max 13
_diffrn_reflns_limit_h_min -12
_diffrn_reflns_limit_k_max 13
_diffrn_reflns_limit_k_min -13
_diffrn_reflns_limit_l_max 17
_diffrn_reflns_limit_l_min -15
_diffrn_reflns_number 12078
_diffrn_reflns_theta_full 21.95
_diffrn_reflns_theta_max 21.95
_diffrn_reflns_theta_min 3.7
_exptl_absorpt_coefficient_mu 0.541
_exptl_absorpt_correction_T_max 0.976
_exptl_absorpt_correction_T_min 0.907
_exptl_absorpt_correction_type multi-scan
_exptl_absorpt_process_details
;
[c.f. r.h. blessing, acta cryst. (1995), a51, 33-38]
;
_exptl_crystal_colour colourless
_exptl_crystal_density_diffrn 1.306
_exptl_crystal_density_method 'not measured'
_exptl_crystal_description plate
_exptl_crystal_F_000 980
_exptl_crystal_size_max 0.2
_exptl_crystal_size_mid 0.15
_exptl_crystal_size_min 0.05
_refine_diff_density_max 0.291
_refine_diff_density_min -0.31
_refine_diff_density_rms 0.06
_refine_ls_extinction_method none
_refine_ls_goodness_of_fit_ref 1.004
_refine_ls_hydrogen_treatment riding
_refine_ls_matrix_type full
_refine_ls_number_parameters 556
_refine_ls_number_reflns 5716
_refine_ls_number_restraints 0
_refine_ls_restrained_S_all 1.004
_refine_ls_R_factor_all 0.0796
_refine_ls_R_factor_gt 0.0477
_refine_ls_shift/su_max 0
_refine_ls_shift/su_mean 0
_refine_ls_structure_factor_coef Fsqd
_refine_ls_weighting_details 'calc w=1/[\s^2^(Fo^2^)+(0.0198P)^2^+2.4476P] where P=(Fo^2^+2Fc^2^)/3'
_refine_ls_weighting_scheme calc
_refine_ls_wR_factor_gt 0.0925
_refine_ls_wR_factor_ref 0.1045
_reflns_number_gt 4151
_reflns_number_total 5716
_reflns_threshold_expression >2sigma(I)
_cod_data_source_file b210467a.txt
_cod_data_source_block sep1301
_cod_original_cell_volume 2364.5(3)
_cod_original_sg_symbol_H-M P-1
_cod_database_code 7012373

loop_
_symmetry_equiv_pos_as_xyz
'x, y, z'
'-x, -y, -z'

loop_
_atom_site_label
_atom_site_type_symbol
_atom_site_fract_x
_atom_site_fract_y
_atom_site_fract_z
_atom_site_U_iso_or_equiv
_atom_site_adp_type
_atom_site_occupancy
_atom_site_symmetry_multiplicity
_atom_site_calc_flag
_atom_site_refinement_flags
_atom_site_disorder_assembly
_atom_site_disorder_group
Fe Fe 0.53537(5) 0.35940(5) 0.23942(4) 0.02415(19) Uani 1 1 d . . .
Li Li 0.4484(7) 0.5162(6) 0.3312(5) 0.041(2) Uani 1 1 d . . .
Cl1 Cl 0.42605(11) 0.45794(9) 0.18627(8) 0.0361(3) Uani 1 1 d . . .
Cl2 Cl 0.56521(10) 0.42230(9) 0.38370(7) 0.0338(3) Uani 1 1 d . . .
P1 P 0.44733(10) 0.10796(9) 0.13788(7) 0.0224(3) Uani 1 1 d . . .
P2 P 0.71027(10) 0.29138(9) 0.19194(7) 0.0216(3) Uani 1 1 d . . .
O1 O 0.3070(3) 0.4614(3) 0.3766(2) 0.0451(9) Uani 1 1 d . . .
O2 O 0.5413(3) 0.6826(2) 0.3516(2) 0.0438(9) Uani 1 1 d . . .
N1 N 0.6991(3) 0.4075(2) 0.2141(2) 0.0225(9) Uani 1 1 d . . .
N2 N 0.4294(3) 0.1846(3) 0.2094(2) 0.0228(9) Uani 1 1 d . . .
C1 C 0.5904(4) 0.1801(3) 0.1228(3) 0.0241(11) Uani 1 1 d . . .
H1 H 0.6051 0.157 0.0723 0.029 Uiso 1 1 calc R . .
C2 C 0.4034(4) -0.0412(3) 0.1609(3) 0.0235(10) Uani 1 1 d . . .
C3 C 0.4702(4) -0.0924(3) 0.1395(3) 0.0299(12) Uani 1 1 d . . .
H3 H 0.543 -0.0467 0.1223 0.036 Uiso 1 1 calc R . .
C4 C 0.4315(4) -0.2097(3) 0.1430(3) 0.0310(12) Uani 1 1 d . . .
H4 H 0.4781 -0.2433 0.1281 0.037 Uiso 1 1 calc R . .
C5 C 0.3268(4) -0.2774(4) 0.1679(3) 0.0353(12) Uani 1 1 d . . .
H5 H 0.3009 -0.3575 0.1701 0.042 Uiso 1 1 calc R . .
C6 C 0.2593(4) -0.2279(3) 0.1896(3) 0.0328(12) Uani 1 1 d . . .
H6 H 0.1875 -0.2741 0.2078 0.039 Uiso 1 1 calc R . .
C7 C 0.2955(4) -0.1114(3) 0.1849(3) 0.0276(11) Uani 1 1 d . . .
H7 H 0.247 -0.079 0.1981 0.033 Uiso 1 1 calc R . .
C8 C 0.3483(4) 0.0791(3) 0.0331(3) 0.0211(10) Uani 1 1 d . . .
C9 C 0.3577(4) 0.1747(3) -0.0082(3) 0.0258(11) Uani 1 1 d . . .
H9 H 0.412 0.2504 0.0197 0.031 Uiso 1 1 calc R . .
C10 C 0.2899(4) 0.1612(4) -0.0884(3) 0.0292(11) Uani 1 1 d . . .
H10 H 0.2993 0.227 -0.1159 0.035 Uiso 1 1 calc R . .
C11 C 0.2080(4) 0.0513(4) -0.1286(3) 0.0320(12) Uani 1 1 d . . .
H11 H 0.1613 0.0414 -0.184 0.038 Uiso 1 1 calc R . .
C12 C 0.1946(4) -0.0434(4) -0.0882(3) 0.0334(12) Uani 1 1 d . . .
H12 H 0.1367 -0.1186 -0.1153 0.04 Uiso 1 1 calc R . .
C13 C 0.2648(4) -0.0301(3) -0.0082(3) 0.0286(11) Uani 1 1 d . . .
H13 H 0.2556 -0.0965 0.0186 0.034 Uiso 1 1 calc R . .
C14 C 0.3333(4) 0.1353(3) 0.2532(3) 0.0225(10) Uani 1 1 d . . .
C15 C 0.3554(4) 0.0981(3) 0.3321(3) 0.0235(11) Uani 1 1 d . . .
C16 C 0.2640(4) 0.0533(3) 0.3767(3) 0.0297(11) Uani 1 1 d . . .
H16 H 0.2792 0.0267 0.4293 0.036 Uiso 1 1 calc R . .
C17 C 0.1524(4) 0.0464(3) 0.3463(3) 0.0315(12) Uani 1 1 d . . .
C18 C 0.1332(4) 0.0850(3) 0.2696(3) 0.0298(12) Uani 1 1 d . . .
H18 H 0.0572 0.0818 0.2486 0.036 Uiso 1 1 calc R . .
C19 C 0.2198(4) 0.1285(3) 0.2211(3) 0.0243(11) Uani 1 1 d . . .
C20 C 0.4759(4) 0.1048(4) 0.3691(3) 0.0329(12) Uani 1 1 d . . .
H20A H 0.5352 0.1852 0.3906 0.049 Uiso 1 1 calc R . .
H20B H 0.5023 0.0761 0.3253 0.049 Uiso 1 1 calc R . .
H20C H 0.4685 0.0572 0.4155 0.049 Uiso 1 1 calc R . .
C21 C 0.0557(4) -0.0001(4) 0.3966(4) 0.0528(15) Uani 1 1 d . . .
H21A H -0.0069 0.0219 0.3745 0.079 Uiso 1 1 calc R . .
H21B H 0.0915 0.0322 0.4561 0.079 Uiso 1 1 calc R . .
H21C H 0.0198 -0.0846 0.3916 0.079 Uiso 1 1 calc R . .
C22 C 0.1887(4) 0.1649(4) 0.1366(3) 0.0337(12) Uani 1 1 d . . .
H22A H 0.2582 0.2355 0.1287 0.051 Uiso 1 1 calc R . .
H22B H 0.12 0.1798 0.1345 0.051 Uiso 1 1 calc R . .
H22C H 0.1676 0.1032 0.0917 0.051 Uiso 1 1 calc R . .
C23 C 0.8432(4) 0.3285(3) 0.1501(3) 0.0225(11) Uani 1 1 d . . .
C24 C 0.9535(4) 0.3555(3) 0.2041(3) 0.0314(12) Uani 1 1 d . . .
H24 H 0.9587 0.3525 0.263 0.038 Uiso 1 1 calc R . .
C25 C 1.0552(4) 0.3866(4) 0.1726(4) 0.0422(13) Uani 1 1 d . . .
H25 H 1.1299 0.4046 0.2098 0.051 Uiso 1 1 calc R . .
C26 C 1.0488(5) 0.3917(4) 0.0876(4) 0.0407(13) Uani 1 1 d . . .
H26 H 1.1191 0.4133 0.0662 0.049 Uiso 1 1 calc R . .
C27 C 0.9408(4) 0.3655(3) 0.0332(3) 0.0346(12) Uani 1 1 d . . .
H27 H 0.9365 0.3685 -0.0256 0.041 Uiso 1 1 calc R . .
C28 C 0.8386(4) 0.3348(3) 0.0643(3) 0.0289(11) Uani 1 1 d . . .
H28 H 0.7645 0.3178 0.0267 0.035 Uiso 1 1 calc R . .
C29 C 0.7433(4) 0.2412(3) 0.2923(3) 0.0225(10) Uani 1 1 d . . .
C30 C 0.7471(4) 0.1360(3) 0.2915(3) 0.0326(12) Uani 1 1 d . . .
H30 H 0.7257 0.0893 0.2394 0.039 Uiso 1 1 calc R . .
C31 C 0.7821(4) 0.1000(4) 0.3667(4) 0.0465(14) Uani 1 1 d . . .
H31 H 0.7863 0.0296 0.3658 0.056 Uiso 1 1 calc R . .
C32 C 0.8108(4) 0.1662(4) 0.4427(4) 0.0450(14) Uani 1 1 d . . .
H32 H 0.8348 0.1412 0.494 0.054 Uiso 1 1 calc R . .
C33 C 0.8048(4) 0.2681(4) 0.4444(3) 0.0385(13) Uani 1 1 d . . .
H33 H 0.824 0.3132 0.4969 0.046 Uiso 1 1 calc R . .
C34 C 0.7706(4) 0.3053(4) 0.3694(3) 0.0296(12) Uani 1 1 d . . .
H34 H 0.7658 0.3755 0.3711 0.036 Uiso 1 1 calc R . .
C35 C 0.7706(4) 0.5152(3) 0.1826(3) 0.0227(11) Uani 1 1 d . . .
C36 C 0.7334(4) 0.5352(3) 0.1003(3) 0.0213(10) Uani 1 1 d . . .
C37 C 0.8047(4) 0.6395(3) 0.0725(3) 0.0258(11) Uani 1 1 d . . .
H37 H 0.7791 0.6521 0.0166 0.031 Uiso 1 1 calc R . .
C38 C 0.9105(4) 0.7248(3) 0.1226(3) 0.0273(11) Uani 1 1 d . . .
C39 C 0.9434(4) 0.7053(3) 0.2050(3) 0.0318(12) Uani 1 1 d . . .
H39 H 1.0143 0.7641 0.2414 0.038 Uiso 1 1 calc R . .
C40 C 0.8764(4) 0.6027(3) 0.2364(3) 0.0263(11) Uani 1 1 d . . .
C41 C 0.6193(4) 0.4480(3) 0.0416(3) 0.0301(11) Uani 1 1 d . . .
H41A H 0.5499 0.4433 0.0616 0.045 Uiso 1 1 calc R . .
H41B H 0.6169 0.3723 0.0401 0.045 Uiso 1 1 calc R . .
H41C H 0.6163 0.4715 -0.0153 0.045 Uiso 1 1 calc R . .
C42 C 0.9861(4) 0.8354(3) 0.0891(3) 0.0360(12) Uani 1 1 d . . .
H42A H 1.0406 0.8238 0.0598 0.054 Uiso 1 1 calc R . .
H42B H 1.0334 0.8975 0.1363 0.054 Uiso 1 1 calc R . .
H42C H 0.9332 0.8565 0.0496 0.054 Uiso 1 1 calc R . .
C43 C 0.9185(4) 0.5891(4) 0.3260(3) 0.0418(13) Uani 1 1 d . . .
H43A H 0.9408 0.5269 0.3268 0.063 Uiso 1 1 calc R . .
H43B H 0.8535 0.5699 0.3559 0.063 Uiso 1 1 calc R . .
H43C H 0.9887 0.6616 0.354 0.063 Uiso 1 1 calc R . .
C44 C 0.2407(4) 0.5180(4) 0.3984(3) 0.0448(14) Uani 1 1 d . . .
H44A H 0.2029 0.5389 0.3471 0.054 Uiso 1 1 calc R . .
H44B H 0.295 0.5893 0.4381 0.054 Uiso 1 1 calc R . .
C45 C 0.1449(5) 0.4325(4) 0.4395(4) 0.0553(15) Uani 1 1 d . . .
H45A H 0.1665 0.4545 0.5014 0.066 Uiso 1 1 calc R . .
H45B H 0.0656 0.4282 0.4161 0.066 Uiso 1 1 calc R . .
C46 C 0.1427(5) 0.3189(4) 0.4184(4) 0.0587(16) Uani 1 1 d . . .
H46A H 0.1192 0.2682 0.463 0.07 Uiso 1 1 calc R . .
H46B H 0.0863 0.278 0.3636 0.07 Uiso 1 1 calc R . .
C47 C 0.2697(5) 0.3549(4) 0.4140(4) 0.0545(16) Uani 1 1 d . . .
H47A H 0.3209 0.3677 0.4712 0.065 Uiso 1 1 calc R . .
H47B H 0.2744 0.2955 0.3785 0.065 Uiso 1 1 calc R . .
C48 C 0.5469(5) 0.7557(4) 0.4204(4) 0.0526(15) Uani 1 1 d . . .
H48A H 0.6324 0.8093 0.447 0.063 Uiso 1 1 calc R . .
H48B H 0.5102 0.7078 0.4634 0.063 Uiso 1 1 calc R . .
C49 C 0.4819(6) 0.8251(5) 0.3921(4) 0.075(2) Uani 1 1 d . . .
H49A H 0.4875 0.8739 0.441 0.113 Uiso 1 1 calc R . .
H49B H 0.3969 0.7722 0.3666 0.113 Uiso 1 1 calc R . .
H49C H 0.5192 0.8739 0.3504 0.113 Uiso 1 1 calc R . .
C50 C 0.6285(5) 0.7398(4) 0.3020(4) 0.0583(16) Uani 1 1 d . . .
H50A H 0.6372 0.8181 0.2964 0.07 Uiso 1 1 calc R . .
H50B H 0.5982 0.6964 0.2446 0.07 Uiso 1 1 calc R . .
C51 C 0.7467(5) 0.7497(5) 0.3384(5) 0.085(2) Uani 1 1 d . . .
H51A H 0.8021 0.7894 0.302 0.128 Uiso 1 1 calc R . .
H51B H 0.7392 0.6724 0.3428 0.128 Uiso 1 1 calc R . .
H51C H 0.7781 0.7941 0.3947 0.128 Uiso 1 1 calc R . .

loop_
_atom_site_aniso_label
_atom_site_aniso_U_11
_atom_site_aniso_U_22
_atom_site_aniso_U_33
_atom_site_aniso_U_23
_atom_site_aniso_U_13
_atom_site_aniso_U_12
Fe 0.0242(4) 0.0213(3) 0.0260(4) 0.0011(3) 0.0077(3) 0.0092(3)
Li 0.050(5) 0.036(4) 0.042(6) -0.001(4) 0.013(5) 0.023(4)
Cl1 0.0440(7) 0.0362(6) 0.0334(8) 0.0035(5) 0.0063(6) 0.0244(6)
Cl2 0.0403(7) 0.0370(6) 0.0272(7) 0.0004(5) 0.0084(6) 0.0206(6)
P1 0.0222(6) 0.0208(6) 0.0231(7) 0.0005(5) 0.0061(6) 0.0090(5)
P2 0.0209(6) 0.0218(6) 0.0224(7) 0.0021(5) 0.0060(6) 0.0099(5)
O1 0.055(2) 0.0400(19) 0.053(2) 0.0092(17) 0.031(2) 0.0266(17)
O2 0.050(2) 0.0318(18) 0.054(3) 0.0038(17) 0.023(2) 0.0185(16)
N1 0.025(2) 0.0188(19) 0.025(2) 0.0037(16) 0.0098(18) 0.0106(16)
N2 0.027(2) 0.0236(19) 0.022(2) 0.0044(16) 0.0132(18) 0.0121(16)
C1 0.024(3) 0.023(2) 0.024(3) -0.0025(19) 0.008(2) 0.0097(19)
C2 0.027(3) 0.022(2) 0.020(3) 0.0008(19) 0.004(2) 0.011(2)
C3 0.027(3) 0.026(3) 0.034(3) 0.002(2) 0.007(2) 0.010(2)
C4 0.036(3) 0.027(3) 0.034(3) 0.001(2) 0.007(2) 0.018(2)
C5 0.040(3) 0.023(3) 0.040(3) 0.005(2) 0.007(3) 0.014(2)
C6 0.030(3) 0.025(3) 0.039(3) 0.006(2) 0.015(2) 0.007(2)
C7 0.029(3) 0.025(3) 0.028(3) 0.001(2) 0.008(2) 0.012(2)
C8 0.018(2) 0.027(2) 0.021(3) -0.002(2) 0.008(2) 0.012(2)
C9 0.023(2) 0.022(2) 0.032(3) 0.000(2) 0.012(2) 0.0078(19)
C10 0.027(3) 0.034(3) 0.030(3) 0.002(2) 0.005(3) 0.018(2)
C11 0.026(3) 0.049(3) 0.025(3) -0.001(2) 0.005(2) 0.021(2)
C12 0.027(3) 0.030(3) 0.035(3) -0.006(2) -0.001(3) 0.010(2)
C13 0.028(3) 0.027(3) 0.035(3) 0.003(2) 0.012(3) 0.014(2)
C14 0.023(3) 0.019(2) 0.024(3) -0.0016(19) 0.009(2) 0.0075(19)
C15 0.021(3) 0.023(2) 0.025(3) 0.002(2) 0.007(2) 0.0088(19)
C16 0.035(3) 0.026(2) 0.027(3) 0.005(2) 0.012(3) 0.011(2)
C17 0.032(3) 0.030(3) 0.031(3) 0.002(2) 0.014(3) 0.011(2)
C18 0.017(2) 0.032(3) 0.035(3) -0.002(2) 0.006(2) 0.007(2)
C19 0.024(3) 0.018(2) 0.027(3) -0.0015(19) 0.004(2) 0.0071(19)
C20 0.034(3) 0.039(3) 0.025(3) 0.009(2) 0.009(2) 0.016(2)
C21 0.037(3) 0.070(4) 0.054(4) 0.021(3) 0.026(3) 0.022(3)
C22 0.027(3) 0.035(3) 0.040(3) 0.002(2) 0.004(2) 0.017(2)
C23 0.023(3) 0.018(2) 0.027(3) -0.0001(19) 0.011(2) 0.0079(19)
C24 0.030(3) 0.035(3) 0.025(3) -0.002(2) 0.008(3) 0.011(2)
C25 0.022(3) 0.051(3) 0.045(4) -0.007(3) 0.006(3) 0.011(2)
C26 0.036(3) 0.034(3) 0.048(4) -0.003(2) 0.022(3) 0.008(2)
C27 0.041(3) 0.031(3) 0.032(3) 0.005(2) 0.015(3) 0.014(2)
C28 0.032(3) 0.023(2) 0.032(3) 0.004(2) 0.010(2) 0.012(2)
C29 0.020(2) 0.025(2) 0.022(3) 0.007(2) 0.009(2) 0.0085(19)
C30 0.034(3) 0.028(3) 0.038(3) 0.004(2) 0.009(3) 0.016(2)
C31 0.046(3) 0.038(3) 0.063(4) 0.021(3) 0.014(3) 0.024(3)
C32 0.037(3) 0.052(3) 0.042(4) 0.022(3) 0.006(3) 0.018(3)
C33 0.035(3) 0.042(3) 0.035(3) 0.009(2) 0.008(3) 0.015(2)
C34 0.026(3) 0.030(3) 0.030(3) 0.011(2) 0.009(2) 0.011(2)
C35 0.022(2) 0.021(2) 0.028(3) 0.002(2) 0.009(2) 0.011(2)
C36 0.021(2) 0.021(2) 0.022(3) 0.0017(19) 0.007(2) 0.0095(19)
C37 0.033(3) 0.030(3) 0.022(3) 0.006(2) 0.010(2) 0.020(2)
C38 0.025(3) 0.029(3) 0.033(3) 0.006(2) 0.013(2) 0.014(2)
C39 0.027(3) 0.022(3) 0.037(3) -0.004(2) 0.002(2) 0.006(2)
C40 0.028(3) 0.024(2) 0.025(3) 0.000(2) 0.004(2) 0.011(2)
C41 0.037(3) 0.028(2) 0.026(3) 0.010(2) 0.008(2) 0.015(2)
C42 0.032(3) 0.028(3) 0.044(3) 0.006(2) 0.013(3) 0.009(2)
C43 0.038(3) 0.033(3) 0.038(4) 0.000(2) -0.006(3) 0.008(2)
C44 0.050(3) 0.046(3) 0.044(4) -0.002(3) 0.014(3) 0.027(3)
C45 0.047(4) 0.069(4) 0.051(4) -0.001(3) 0.011(3) 0.028(3)
C46 0.042(4) 0.056(4) 0.071(5) 0.016(3) 0.019(3) 0.014(3)
C47 0.057(4) 0.038(3) 0.074(5) 0.015(3) 0.023(3) 0.023(3)
C48 0.063(4) 0.044(3) 0.051(4) -0.008(3) 0.009(3) 0.027(3)
C49 0.120(6) 0.071(4) 0.058(5) 0.011(3) 0.017(4) 0.065(4)
C50 0.062(4) 0.049(3) 0.063(4) 0.014(3) 0.029(4) 0.018(3)
C51 0.054(4) 0.086(5) 0.121(7) 0.029(4) 0.030(4) 0.031(4)

loop_
_atom_type_symbol
_atom_type_description
_atom_type_scat_dispersion_real
_atom_type_scat_dispersion_imag
_atom_type_scat_source
C C 0.0033 0.0016 'International Tables Vol C Tables 4.2.6.8 and 6.1.1.4'
H H 0 0 'International Tables Vol C Tables 4.2.6.8 and 6.1.1.4'
Cl Cl 0.1484 0.1585 'International Tables Vol C Tables 4.2.6.8 and 6.1.1.4'
Fe Fe 0.3463 0.8444 'International Tables Vol C Tables 4.2.6.8 and 6.1.1.4'
N N 0.0061 0.0033 'International Tables Vol C Tables 4.2.6.8 and 6.1.1.4'
P P 0.1023 0.0942 'International Tables Vol C Tables 4.2.6.8 and 6.1.1.4'
Li Li -0.0003 0.0001 'International Tables Vol C Tables 4.2.6.8 and 6.1.1.4'
O O 0.0106 0.006 'International Tables Vol C Tables 4.2.6.8 and 6.1.1.4'

loop_
_geom_angle_atom_site_label_1
_geom_angle_atom_site_label_2
_geom_angle_atom_site_label_3
_geom_angle
_geom_angle_site_symmetry_1
_geom_angle_site_symmetry_3
_geom_angle_publ_flag
N1 Fe N2 110.11(13) . . ?
N1 Fe Cl2 108.05(10) . . ?
N2 Fe Cl2 112.69(10) . . ?
N1 Fe Cl1 119.23(10) . . ?
N2 Fe Cl1 110.41(10) . . ?
Cl2 Fe Cl1 95.61(4) . . ?
N1 Fe Li 127.99(17) . . ?
N2 Fe Li 121.61(17) . . ?
Cl2 Fe Li 47.97(16) . . ?
Cl1 Fe Li 47.68(16) . . ?
O1 Li O2 111.5(4) . . ?
O1 Li Cl1 118.8(4) . . ?
O2 Li Cl1 107.9(4) . . ?
O1 Li Cl2 110.5(4) . . ?
O2 Li Cl2 112.5(4) . . ?
Cl1 Li Cl2 94.7(3) . . ?
O1 Li Fe 126.3(3) . . ?
O2 Li Fe 122.1(4) . . ?
Cl1 Li Fe 47.40(14) . . ?
Cl2 Li Fe 47.30(14) . . ?
Fe Cl1 Li 84.92(19) . . ?
Fe Cl2 Li 84.7(2) . . ?
N2 P1 C1 109.63(19) . . ?
N2 P1 C8 115.04(18) . . ?
C1 P1 C8 105.4(2) . . ?
N2 P1 C2 112.77(18) . . ?
C1 P1 C2 113.77(19) . . ?
C8 P1 C2 99.88(18) . . ?
N1 P2 C1 117.72(19) . . ?
N1 P2 C23 110.13(17) . . ?
C1 P2 C23 107.2(2) . . ?
N1 P2 C29 106.60(19) . . ?
C1 P2 C29 110.41(19) . . ?
C23 P2 C29 103.9(2) . . ?
C44 O1 C47 108.5(4) . . ?
C44 O1 Li 131.7(4) . . ?
C47 O1 Li 118.3(4) . . ?
C48 O2 C50 114.4(4) . . ?
C48 O2 Li 126.4(4) . . ?
C50 O2 Li 118.4(4) . . ?
C35 N1 P2 120.9(3) . . ?
C35 N1 Fe 125.2(2) . . ?
P2 N1 Fe 108.66(16) . . ?
C14 N2 P1 122.6(3) . . ?
C14 N2 Fe 114.3(2) . . ?
P1 N2 Fe 123.06(18) . . ?
P1 C1 P2 125.2(3) . . ?
C3 C2 C7 118.2(4) . . ?
C3 C2 P1 117.6(3) . . ?
C7 C2 P1 123.3(3) . . ?
C2 C3 C4 120.7(4) . . ?
C5 C4 C3 120.7(4) . . ?
C4 C5 C6 119.4(4) . . ?
C5 C6 C7 120.6(4) . . ?
C6 C7 C2 120.4(4) . . ?
C13 C8 C9 117.8(4) . . ?
C13 C8 P1 124.9(3) . . ?
C9 C8 P1 117.4(3) . . ?
C10 C9 C8 121.4(4) . . ?
C9 C10 C11 119.7(4) . . ?
C12 C11 C10 119.8(4) . . ?
C11 C12 C13 120.6(4) . . ?
C8 C13 C12 120.6(4) . . ?
C15 C14 C19 119.3(4) . . ?
C15 C14 N2 119.0(4) . . ?
C19 C14 N2 121.7(4) . . ?
C16 C15 C14 119.6(4) . . ?
C16 C15 C20 119.4(4) . . ?
C14 C15 C20 121.0(4) . . ?
C17 C16 C15 121.9(4) . . ?
C18 C17 C16 117.6(4) . . ?
C18 C17 C21 121.5(4) . . ?
C16 C17 C21 121.0(4) . . ?
C17 C18 C19 123.4(4) . . ?
C18 C19 C14 118.2(4) . . ?
C18 C19 C22 119.3(4) . . ?
C14 C19 C22 122.4(4) . . ?
C28 C23 C24 118.5(4) . . ?
C28 C23 P2 121.0(3) . . ?
C24 C23 P2 120.5(3) . . ?
C25 C24 C23 120.5(5) . . ?
C26 C25 C24 120.2(5) . . ?
C25 C26 C27 120.2(5) . . ?
C26 C27 C28 120.0(5) . . ?
C27 C28 C23 120.6(4) . . ?
C34 C29 C30 118.6(4) . . ?
C34 C29 P2 122.6(3) . . ?
C30 C29 P2 118.7(3) . . ?
C31 C30 C29 120.2(5) . . ?
C32 C31 C30 120.2(4) . . ?
C33 C32 C31 120.2(5) . . ?
C32 C33 C34 120.1(5) . . ?
C29 C34 C33 120.7(4) . . ?
C36 C35 C40 119.3(4) . . ?
C36 C35 N1 120.9(4) . . ?
C40 C35 N1 119.9(4) . . ?
C37 C36 C35 119.1(4) . . ?
C37 C36 C41 119.1(4) . . ?
C35 C36 C41 121.8(4) . . ?
C38 C37 C36 122.9(4) . . ?
C37 C38 C39 117.1(4) . . ?
C37 C38 C42 121.1(4) . . ?
C39 C38 C42 121.8(4) . . ?
C38 C39 C40 122.6(4) . . ?
C39 C40 C35 118.9(4) . . ?
C39 C40 C43 119.0(4) . . ?
C35 C40 C43 122.1(4) . . ?
O1 C44 C45 106.4(4) . . ?
C46 C45 C44 104.2(4) . . ?
C47 C46 C45 102.8(4) . . ?
O1 C47 C46 104.6(4) . . ?
O2 C48 C49 111.9(5) . . ?
O2 C50 C51 113.2(5) . . ?

loop_
_geom_bond_atom_site_label_1
_geom_bond_atom_site_label_2
_geom_bond_distance
_geom_bond_site_symmetry_2
_geom_bond_publ_flag
Fe N1 2.025(3) . ?
Fe N2 2.046(3) . ?
Fe Cl2 2.3680(13) . ?
Fe Cl1 2.3711(12) . ?
Fe Li 3.209(8) . ?
Li O1 1.921(9) . ?
Li O2 1.931(8) . ?
Li Cl1 2.382(9) . ?
Li Cl2 2.393(8) . ?
P1 N2 1.636(3) . ?
P1 C1 1.706(4) . ?
P1 C8 1.832(4) . ?
P1 C2 1.842(4) . ?
P2 N1 1.632(3) . ?
P2 C1 1.722(4) . ?
P2 C23 1.817(4) . ?
P2 C29 1.820(4) . ?
O1 C44 1.442(5) . ?
O1 C47 1.445(5) . ?
O2 C48 1.426(6) . ?
O2 C50 1.436(6) . ?
N1 C35 1.457(5) . ?
N2 C14 1.438(5) . ?
C2 C3 1.391(6) . ?
C2 C7 1.403(6) . ?
C3 C4 1.390(5) . ?
C4 C5 1.373(6) . ?
C5 C6 1.384(6) . ?
C6 C7 1.387(5) . ?
C8 C13 1.387(5) . ?
C8 C9 1.404(6) . ?
C9 C10 1.377(6) . ?
C10 C11 1.385(6) . ?
C11 C12 1.374(6) . ?
C12 C13 1.390(6) . ?
C14 C15 1.406(6) . ?
C14 C19 1.408(6) . ?
C15 C16 1.398(6) . ?
C15 C20 1.507(6) . ?
C16 C17 1.382(6) . ?
C17 C18 1.376(6) . ?
C17 C21 1.514(6) . ?
C18 C19 1.400(6) . ?
C19 C22 1.505(6) . ?
C23 C28 1.390(6) . ?
C23 C24 1.394(6) . ?
C24 C25 1.381(6) . ?
C25 C26 1.373(7) . ?
C26 C27 1.377(6) . ?
C27 C28 1.383(6) . ?
C29 C34 1.385(6) . ?
C29 C30 1.402(5) . ?
C30 C31 1.389(7) . ?
C31 C32 1.378(7) . ?
C32 C33 1.374(6) . ?
C33 C34 1.390(6) . ?
C35 C36 1.404(6) . ?
C35 C40 1.412(6) . ?
C36 C37 1.397(5) . ?
C36 C41 1.497(6) . ?
C37 C38 1.378(6) . ?
C38 C39 1.391(6) . ?
C38 C42 1.513(6) . ?
C39 C40 1.396(6) . ?
C40 C43 1.498(6) . ?
C44 C45 1.515(7) . ?
C45 C46 1.508(7) . ?
C46 C47 1.489(7) . ?
C48 C49 1.516(7) . ?
C50 C51 1.461(7) . ?
